data_7700897
loop_
_publ_author_name
'Busch, Jasmin M.'
'Zink, Daniel M.'
'Di Martino-Fumo, Patrick'
'Rehak, Florian R.'
'Boden, Pit'
'Steiger, Sophie'
'Fuhr, Olaf'
'Nieger, Martin'
'Klopper, Wim'
'Gerhards, Markus'
'Br\"ase, Stefan'

_publ_section_title
;
 Highly soluble fluorine containing Cu(i) AlkylPyrPhos TADF complexes.
;
_journal_issue 41
_journal_name_full 'Dalton transactions (Cambridge, England : 2003)'
_journal_page_first 15687
_journal_page_last 15698
_journal_paper_doi 10.1039/c9dt02447f
_journal_volume 48
_journal_year 2019
_chemical_formula_moiety 'C59 H54 Cu2 I2 N P3, 2(C H2 Cl2)'
_chemical_formula_sum 'C61 H58 Cl4 Cu2 I2 N P3'
_chemical_formula_weight 1420.67
_space_group_crystal_system triclinic
_space_group_IT_number 2
_space_group_name_Hall '-P 1'
_space_group_name_H-M_alt 'P -1'
_symmetry_space_group_name_Hall '-P 1'
_symmetry_space_group_name_H-M 'P -1'
_atom_sites_solution_hydrogens geom
_atom_sites_solution_primary direct
_audit_creation_date 2018-08-17
_audit_creation_method
;
Olex2 1.2
(compiled 2018.05.29 svn.r3508 for OlexSys, GUI svn.r5506)
;
_audit_update_record
;
2019-05-28 deposited with the CCDC.    2019-08-21 downloaded from the CCDC.
;
_cell_angle_alpha 72.1220(10)
_cell_angle_beta 82.3480(10)
_cell_angle_gamma 67.3660(10)
_cell_formula_units_Z 2
_cell_length_a 11.2312(2)
_cell_length_b 14.2065(3)
_cell_length_c 21.3424(4)
_cell_measurement_reflns_used 46401
_cell_measurement_temperature 160.15
_cell_measurement_theta_max 64.37
_cell_measurement_theta_min 3.05
_cell_volume 2990.83(10)
_computing_molecular_graphics 'Olex2 (Dolomanov et al., 2009)'
_computing_publication_material 'Olex2 (Dolomanov et al., 2009)'
_computing_structure_refinement 'ShelXL (Sheldrick, 2015)'
_computing_structure_solution 'ShelXS (Sheldrick, 2008)'
_diffrn_ambient_temperature 160.15
_diffrn_detector 'Eiger R 4M'
_diffrn_detector_area_resol_mean 13.33
_diffrn_detector_type DECTRIS
_diffrn_measured_fraction_theta_full 0.978
_diffrn_measured_fraction_theta_max 0.972
_diffrn_measurement_device 'Eulerian 4-circle diffractometer'
_diffrn_measurement_device_type 'STOE STADIVARI'
_diffrn_measurement_method 'rotation method, \w scans'
_diffrn_radiation_collimation '1.2 0.6 mm diameter'
_diffrn_radiation_monochromator 'Graded multilayer mirror'
_diffrn_radiation_polarisn_norm 0
_diffrn_radiation_probe x-ray
_diffrn_radiation_type GaK\a
_diffrn_radiation_wavelength 1.34143
_diffrn_reflns_av_R_equivalents 0.0253
_diffrn_reflns_av_unetI/netI 0.0194
_diffrn_reflns_Laue_measured_fraction_full 0.978
_diffrn_reflns_Laue_measured_fraction_max 0.972
_diffrn_reflns_limit_h_max 12
_diffrn_reflns_limit_h_min -14
_diffrn_reflns_limit_k_max 18
_diffrn_reflns_limit_k_min -16
_diffrn_reflns_limit_l_max 27
_diffrn_reflns_limit_l_min -27
_diffrn_reflns_number 37037
_diffrn_reflns_point_group_measured_fraction_full 0.978
_diffrn_reflns_point_group_measured_fraction_max 0.972
_diffrn_reflns_theta_full 53.597
_diffrn_reflns_theta_max 60.000
_diffrn_reflns_theta_min 3.054
_diffrn_source 'Metaljet D2'
_diffrn_source_current 2.860
_diffrn_source_power 0.200
_diffrn_source_target Ga
_diffrn_source_type 'Metaljet D2'
_diffrn_source_voltage 70
_exptl_absorpt_coefficient_mu 11.059
_exptl_absorpt_correction_T_max 0.0011
_exptl_absorpt_correction_T_min 0.0002
_exptl_absorpt_correction_type multi-scan
_exptl_absorpt_process_details
;
STOE X-Red32, absorption correction by Gaussian integration, analogous to
P. Coppens, "The Evaluation of Absorption and Extinction in Single-Crystal
Structure Analysis", published in: F. R. Ahmed (Editor), "Crystallographic
Computing", Munksgaard, Copenhagen (1970), 255 - 270.
Afterwards scaling of reflection intensities was performed within STOE LANA.
J. Koziskova, F. Hahn, J. Richter, J. Kozisek, "Comparison of different
absorption corrections on the model structure of tetrakis(\m~2~-acetato)-
diaqua-di-copper(II)", Acta Chimica Slovaca, vol. 9, no. 2, 2016, pp. 136 - 140.
Finally a spherical absorption correction was done within STOE LANA.
;
_exptl_crystal_colour 'light yellow'
_exptl_crystal_colour_modifier light
_exptl_crystal_colour_primary yellow
_exptl_crystal_density_diffrn 1.578
_exptl_crystal_description block
_exptl_crystal_F_000 1416
_exptl_crystal_size_max 0.25
_exptl_crystal_size_mid 0.23
_exptl_crystal_size_min 0.19
_refine_diff_density_max 1.464
_refine_diff_density_min -0.938
_refine_diff_density_rms 0.075
_refine_ls_extinction_method none
_refine_ls_goodness_of_fit_ref 1.033
_refine_ls_hydrogen_treatment constr
_refine_ls_matrix_type full
_refine_ls_number_parameters 658
_refine_ls_number_reflns 13129
_refine_ls_number_restraints 0
_refine_ls_restrained_S_all 1.033
_refine_ls_R_factor_all 0.0367
_refine_ls_R_factor_gt 0.0316
_refine_ls_shift/su_max 0.002
_refine_ls_shift/su_mean 0.000
_refine_ls_structure_factor_coef Fsqd
_refine_ls_weighting_details 'w=1/[\s^2^(Fo^2^)+(0.0560P)^2^+1.2766P] where P=(Fo^2^+2Fc^2^)/3'
_refine_ls_weighting_scheme calc
_refine_ls_wR_factor_gt 0.0861
_refine_ls_wR_factor_ref 0.0885
_reflns_Friedel_coverage 0.000
_reflns_number_gt 11520
_reflns_number_total 13129
_reflns_threshold_expression 'I > 2\s(I)'
_cod_data_source_file c9dt02447f2.cif
_cod_data_source_block jmb082-14
_cod_depositor_comments 'Adding full bibliography for 7700890--7700898.cif.'
_cod_database_code 7700897
_shelx_shelxl_version_number 2018/3
_shelx_space_group_comment
;
The symmetry employed for this shelxl refinement is uniquely defined
by the following loop, which should always be used as a source of
symmetry information in preference to the above space-group names.
They are only intended as comments.
;
_shelx_estimated_absorpt_t_max 0.228
_shelx_estimated_absorpt_t_min 0.169
_olex2_refinement_description
;
1. Fixed Uiso
 At 1.2 times of:
  All C(H) groups, All C(H,H) groups
2.a Ternary CH refined with riding coordinates:
 C7(H7)
2.b Secondary CH2 refined with riding coordinates:
 C6(H6A,H6B), C8(H8A,H8B), C9(H9A,H9B), C10(H10A,H10B), C11(H11A,H11B),
 C61(H61A,H61B), C60(H60A,H60B)
2.c Aromatic/amide H refined with riding coordinates:
 C2(H2), C4(H4), C5(H5), C13(H13), C14(H14), C15(H15), C16(H16), C17(H17),
 C19(H19), C20(H20), C21(H21), C22(H22), C23(H23), C25(H25), C26(H26), C27(H27),
  C28(H28), C29(H29), C31(H31), C32(H32), C33(H33), C34(H34), C35(H35),
 C37(H37), C38(H38), C39(H39), C40(H40), C41(H41), C43(H43), C44(H44), C45(H45),
  C46(H46), C47(H47), C49(H49), C50(H50), C51(H51), C52(H52), C53(H53),
 C55(H55), C56(H56), C57(H57), C58(H58), C59(H59)
;
_olex2_submission_special_instructions 'No special instructions were received'

loop_
_space_group_symop_operation_xyz
'x, y, z'
'-x, -y, -z'

loop_
_atom_site_label
_atom_site_type_symbol
_atom_site_fract_x
_atom_site_fract_y
_atom_site_fract_z
_atom_site_U_iso_or_equiv
_atom_site_adp_type
_atom_site_occupancy
_atom_site_site_symmetry_order
_atom_site_calc_flag
_atom_site_refinement_flags_posn
I1 I -0.11538(2) 0.70015(2) 0.33363(2) 0.04059(5) Uani 1 1 d .
I2 I 0.02874(2) 0.72963(2) 0.12830(2) 0.04293(6) Uani 1 1 d .
Cu1 Cu -0.08886(4) 0.83667(3) 0.21701(2) 0.03489(9) Uani 1 1 d .
Cu2 Cu 0.08895(4) 0.63963(3) 0.25448(2) 0.03877(9) Uani 1 1 d .
P1 P 0.05550(6) 0.89809(5) 0.23682(3) 0.03345(13) Uani 1 1 d .
P2 P -0.29130(6) 0.93325(5) 0.18100(3) 0.03517(13) Uani 1 1 d .
P3 P 0.16104(7) 0.46391(5) 0.26999(3) 0.03683(14) Uani 1 1 d .
N1 N 0.2195(2) 0.69263(17) 0.28135(11) 0.0392(5) Uani 1 1 d .
C1 C 0.2034(2) 0.7936(2) 0.27702(12) 0.0357(5) Uani 1 1 d .
C2 C 0.2880(3) 0.8184(2) 0.30529(13) 0.0386(5) Uani 1 1 d .
H2 H 0.273356 0.890652 0.300739 0.046 Uiso 1 1 calc R
C3 C 0.3943(3) 0.7384(2) 0.34025(14) 0.0414(6) Uani 1 1 d .
C4 C 0.4094(3) 0.6352(2) 0.34430(16) 0.0477(7) Uani 1 1 d .
H4 H 0.479617 0.577559 0.367911 0.057 Uiso 1 1 calc R
C5 C 0.3237(3) 0.6154(2) 0.31449(15) 0.0466(6) Uani 1 1 d .
H5 H 0.338393 0.543708 0.317327 0.056 Uiso 1 1 calc R
C6 C 0.4853(3) 0.7605(3) 0.37383(16) 0.0507(7) Uani 1 1 d .
H6A H 0.480823 0.834341 0.352768 0.061 Uiso 1 1 calc R
H6B H 0.574442 0.712258 0.367945 0.061 Uiso 1 1 calc R
C7 C 0.4549(4) 0.7461(3) 0.44717(18) 0.0627(9) Uani 1 1 d .
H7 H 0.446537 0.675405 0.467606 0.075 Uiso 1 1 calc R
C8 C 0.3321(4) 0.8343(4) 0.4621(2) 0.0792(12) Uani 1 1 d .
H8A H 0.300445 0.892745 0.421477 0.095 Uiso 1 1 calc R
H8B H 0.263104 0.805832 0.480469 0.095 Uiso 1 1 calc R
C9 C 0.3702(5) 0.8731(6) 0.5114(3) 0.1074(19) Uani 1 1 d .
H9A H 0.348837 0.950803 0.494697 0.129 Uiso 1 1 calc R
H9B H 0.321757 0.858540 0.553290 0.129 Uiso 1 1 calc R
C10 C 0.4990(6) 0.8230(7) 0.5222(4) 0.144(3) Uani 1 1 d .
H10A H 0.512533 0.781541 0.569055 0.173 Uiso 1 1 calc R
H10B H 0.538887 0.877014 0.513620 0.173 Uiso 1 1 calc R
C11 C 0.5622(4) 0.7536(4) 0.4821(2) 0.0849(14) Uani 1 1 d .
H11A H 0.614704 0.682514 0.509498 0.102 Uiso 1 1 calc R
H11B H 0.619722 0.782151 0.449233 0.102 Uiso 1 1 calc R
C12 C 0.0073(2) 0.9800(2) 0.29447(13) 0.0361(5) Uani 1 1 d .
C13 C -0.0157(3) 1.0880(2) 0.27467(15) 0.0461(6) Uani 1 1 d .
H13 H -0.003191 1.121961 0.229789 0.055 Uiso 1 1 calc R
C14 C -0.0569(4) 1.1469(3) 0.32014(17) 0.0551(8) Uani 1 1 d .
H14 H -0.074158 1.221092 0.305891 0.066 Uiso 1 1 calc R
C15 C -0.0728(3) 1.0986(3) 0.38549(17) 0.0550(8) Uani 1 1 d .
H15 H -0.099865 1.138720 0.416562 0.066 Uiso 1 1 calc R
C16 C -0.0490(4) 0.9911(3) 0.40539(16) 0.0563(8) Uani 1 1 d .
H16 H -0.059872 0.957370 0.450513 0.068 Uiso 1 1 calc R
C17 C -0.0095(3) 0.9315(2) 0.36061(15) 0.0467(6) Uani 1 1 d .
H17 H 0.006072 0.857630 0.375086 0.056 Uiso 1 1 calc R
C18 C 0.1088(3) 0.9809(2) 0.16382(12) 0.0359(5) Uani 1 1 d .
C19 C 0.0106(3) 1.0609(2) 0.12279(13) 0.0420(6) Uani 1 1 d .
H19 H -0.076661 1.067438 0.133205 0.050 Uiso 1 1 calc R
C20 C 0.0393(3) 1.1306(2) 0.06712(13) 0.0443(6) Uani 1 1 d .
H20 H -0.028327 1.184679 0.039695 0.053 Uiso 1 1 calc R
C21 C 0.1656(3) 1.1220(2) 0.05128(14) 0.0451(6) Uani 1 1 d .
H21 H 0.185093 1.170414 0.013396 0.054 Uiso 1 1 calc R
C22 C 0.2637(3) 1.0420(2) 0.09116(14) 0.0462(6) Uani 1 1 d .
H22 H 0.350779 1.035298 0.080174 0.055 Uiso 1 1 calc R
C23 C 0.2359(3) 0.9714(2) 0.14704(14) 0.0416(6) Uani 1 1 d .
H23 H 0.304000 0.916617 0.173817 0.050 Uiso 1 1 calc R
C24 C -0.3649(3) 0.8573(2) 0.15441(14) 0.0390(5) Uani 1 1 d .
C25 C -0.3753(3) 0.7671(2) 0.20062(16) 0.0496(7) Uani 1 1 d .
H25 H -0.348610 0.749120 0.244525 0.059 Uiso 1 1 calc R
C26 C -0.4246(4) 0.7034(3) 0.18289(18) 0.0574(8) Uani 1 1 d .
H26 H -0.433744 0.643068 0.214964 0.069 Uiso 1 1 calc R
C27 C -0.4605(4) 0.7273(3) 0.11851(19) 0.0597(8) Uani 1 1 d .
H27 H -0.492244 0.682580 0.106215 0.072 Uiso 1 1 calc R
C28 C -0.4500(4) 0.8160(3) 0.07253(17) 0.0575(8) Uani 1 1 d .
H28 H -0.475831 0.832956 0.028569 0.069 Uiso 1 1 calc R
C29 C -0.4017(3) 0.8811(2) 0.08998(15) 0.0460(6) Uani 1 1 d .
H29 H -0.393974 0.941819 0.057801 0.055 Uiso 1 1 calc R
C30 C -0.4054(3) 0.9852(2) 0.24218(13) 0.0382(5) Uani 1 1 d .
C31 C -0.5388(3) 1.0217(2) 0.23549(15) 0.0427(6) Uani 1 1 d .
H31 H -0.573378 1.019821 0.197801 0.051 Uiso 1 1 calc R
C32 C -0.6213(3) 1.0608(2) 0.28393(17) 0.0496(7) Uani 1 1 d .
H32 H -0.712088 1.084967 0.279450 0.060 Uiso 1 1 calc R
C33 C -0.5714(3) 1.0645(3) 0.33850(17) 0.0538(7) Uani 1 1 d .
H33 H -0.627968 1.091343 0.371428 0.065 Uiso 1 1 calc R
C34 C -0.4393(3) 1.0291(3) 0.34537(16) 0.0534(7) Uani 1 1 d .
H34 H -0.405314 1.032158 0.382851 0.064 Uiso 1 1 calc R
C35 C -0.3568(3) 0.9895(2) 0.29783(14) 0.0445(6) Uani 1 1 d .
H35 H -0.266213 0.964835 0.302964 0.053 Uiso 1 1 calc R
C36 C -0.3077(3) 1.0496(2) 0.11048(13) 0.0390(5) Uani 1 1 d .
C37 C -0.2267(3) 1.0330(2) 0.05600(13) 0.0425(6) Uani 1 1 d .
H37 H -0.170625 0.963090 0.055915 0.051 Uiso 1 1 calc R
C38 C -0.2280(3) 1.1181(3) 0.00210(14) 0.0478(7) Uani 1 1 d .
H38 H -0.174404 1.106198 -0.035233 0.057 Uiso 1 1 calc R
C39 C -0.3067(4) 1.2200(3) 0.00259(16) 0.0553(8) Uani 1 1 d .
H39 H -0.305746 1.278424 -0.033862 0.066 Uiso 1 1 calc R
C40 C -0.3871(4) 1.2370(3) 0.05612(18) 0.0608(8) Uani 1 1 d .
H40 H -0.442503 1.307212 0.055986 0.073 Uiso 1 1 calc R
C41 C -0.3875(3) 1.1521(2) 0.11034(16) 0.0516(7) Uani 1 1 d .
H41 H -0.442504 1.164495 0.147176 0.062 Uiso 1 1 calc R
C42 C 0.1478(3) 0.3816(2) 0.35356(13) 0.0374(5) Uani 1 1 d .
C43 C 0.1364(3) 0.4249(2) 0.40586(14) 0.0426(6) Uani 1 1 d .
H43 H 0.138206 0.494022 0.397288 0.051 Uiso 1 1 calc R
C44 C 0.1224(3) 0.3670(3) 0.47046(14) 0.0482(7) Uani 1 1 d .
H44 H 0.113100 0.397201 0.505692 0.058 Uiso 1 1 calc R
C45 C 0.1220(3) 0.2657(3) 0.48303(15) 0.0500(7) Uani 1 1 d .
H45 H 0.114838 0.225491 0.527094 0.060 Uiso 1 1 calc R
C46 C 0.1321(3) 0.2226(2) 0.43171(15) 0.0490(7) Uani 1 1 d .
H46 H 0.131172 0.153118 0.440609 0.059 Uiso 1 1 calc R
C47 C 0.1437(3) 0.2806(2) 0.36716(14) 0.0424(6) Uani 1 1 d .
H47 H 0.148847 0.251067 0.332068 0.051 Uiso 1 1 calc R
C48 C 0.0855(3) 0.4175(2) 0.22117(13) 0.0398(6) Uani 1 1 d .
C49 C 0.1524(3) 0.3299(2) 0.19773(14) 0.0469(6) Uani 1 1 d .
H49 H 0.242170 0.292970 0.205363 0.056 Uiso 1 1 calc R
C50 C 0.0874(4) 0.2962(3) 0.16294(15) 0.0551(8) Uani 1 1 d .
H50 H 0.132908 0.235996 0.147061 0.066 Uiso 1 1 calc R
C51 C -0.0419(4) 0.3496(3) 0.15160(17) 0.0615(9) Uani 1 1 d .
H51 H -0.085494 0.326321 0.127771 0.074 Uiso 1 1 calc R
C52 C -0.1089(4) 0.4364(3) 0.17435(19) 0.0628(9) Uani 1 1 d .
H52 H -0.198762 0.472427 0.166657 0.075 Uiso 1 1 calc R
C53 C -0.0457(3) 0.4721(3) 0.20872(16) 0.0513(7) Uani 1 1 d .
H53 H -0.091766 0.533270 0.223555 0.062 Uiso 1 1 calc R
C54 C 0.3317(3) 0.4116(2) 0.24786(14) 0.0418(6) Uani 1 1 d .
C55 C 0.4240(3) 0.3267(3) 0.28855(18) 0.0535(7) Uani 1 1 d .
H55 H 0.398434 0.289704 0.329945 0.064 Uiso 1 1 calc R
C56 C 0.5535(3) 0.2947(3) 0.2697(2) 0.0663(10) Uani 1 1 d .
H56 H 0.615832 0.236413 0.298103 0.080 Uiso 1 1 calc R
C57 C 0.5913(4) 0.3478(3) 0.2095(2) 0.0694(10) Uani 1 1 d .
H57 H 0.679723 0.325950 0.196443 0.083 Uiso 1 1 calc R
C58 C 0.5012(4) 0.4320(3) 0.1688(2) 0.0728(11) Uani 1 1 d .
H58 H 0.527332 0.468073 0.127189 0.087 Uiso 1 1 calc R
C59 C 0.3720(4) 0.4651(3) 0.18773(17) 0.0573(8) Uani 1 1 d .
H59 H 0.310637 0.524660 0.159522 0.069 Uiso 1 1 calc R
Cl3 Cl 0.2997(2) 0.53572(17) -0.00189(9) 0.1353(7) Uani 1 1 d .
Cl4 Cl 0.1831(3) 0.39023(14) -0.00492(9) 0.1510(9) Uani 1 1 d .
C61 C 0.1780(9) 0.4879(6) 0.0284(3) 0.137(3) Uani 1 1 d .
H61A H 0.093741 0.547190 0.018611 0.165 Uiso 1 1 calc R
H61B H 0.185043 0.458819 0.076805 0.165 Uiso 1 1 calc R
Cl1 Cl 0.72065(12) 0.39959(11) 0.35931(9) 0.1039(4) Uani 1 1 d .
Cl2 Cl 0.73148(18) 0.45236(17) 0.47867(11) 0.1369(7) Uani 1 1 d .
C60 C 0.8032(4) 0.4404(4) 0.4037(3) 0.0916(16) Uani 1 1 d .
H60A H 0.892652 0.388290 0.410877 0.110 Uiso 1 1 calc R
H60B H 0.807535 0.509720 0.377219 0.110 Uiso 1 1 calc R

loop_
_atom_site_aniso_label
_atom_site_aniso_U_11
_atom_site_aniso_U_22
_atom_site_aniso_U_33
_atom_site_aniso_U_23
_atom_site_aniso_U_13
_atom_site_aniso_U_12
I1 0.04615(10) 0.03867(9) 0.03480(9) -0.00720(6) 0.00361(6) -0.01692(7)
I2 0.05434(11) 0.04011(9) 0.03204(8) -0.00916(6) 0.00134(7) -0.01616(8)
Cu1 0.0363(2) 0.03463(19) 0.03636(19) -0.00888(15) -0.00247(15) -0.01598(16)
Cu2 0.0466(2) 0.03305(19) 0.0381(2) -0.00936(15) -0.00277(16) -0.01587(17)
P1 0.0366(3) 0.0317(3) 0.0342(3) -0.0082(2) -0.0020(2) -0.0150(3)
P2 0.0374(3) 0.0371(3) 0.0342(3) -0.0106(2) -0.0012(2) -0.0164(3)
P3 0.0446(4) 0.0328(3) 0.0347(3) -0.0096(2) 0.0017(3) -0.0164(3)
N1 0.0400(12) 0.0352(11) 0.0429(12) -0.0107(9) -0.0050(9) -0.0130(9)
C1 0.0371(13) 0.0351(12) 0.0365(12) -0.0106(10) 0.0005(10) -0.0147(10)
C2 0.0397(14) 0.0358(13) 0.0416(13) -0.0106(10) -0.0023(11) -0.0149(11)
C3 0.0389(14) 0.0457(14) 0.0424(14) -0.0144(11) -0.0029(11) -0.0161(12)
C4 0.0417(15) 0.0432(15) 0.0552(17) -0.0142(13) -0.0084(12) -0.0095(12)
C5 0.0489(16) 0.0385(14) 0.0542(16) -0.0145(12) -0.0080(13) -0.0143(12)
C6 0.0425(16) 0.0527(17) 0.0608(19) -0.0150(14) -0.0111(13) -0.0187(14)
C7 0.059(2) 0.073(2) 0.061(2) -0.0267(17) -0.0171(16) -0.0188(18)
C8 0.058(2) 0.115(4) 0.072(2) -0.046(2) -0.0043(18) -0.023(2)
C9 0.082(3) 0.153(5) 0.112(4) -0.087(4) 0.007(3) -0.034(3)
C10 0.086(4) 0.229(8) 0.162(6) -0.140(6) -0.024(4) -0.031(5)
C11 0.070(3) 0.103(3) 0.091(3) -0.048(3) -0.033(2) -0.015(2)
C12 0.0347(13) 0.0363(12) 0.0394(13) -0.0116(10) -0.0013(10) -0.0142(10)
C13 0.0545(17) 0.0391(14) 0.0464(15) -0.0132(12) 0.0035(13) -0.0194(13)
C14 0.069(2) 0.0407(15) 0.0611(19) -0.0226(14) 0.0077(16) -0.0221(15)
C15 0.0616(19) 0.0593(19) 0.0570(18) -0.0325(15) 0.0146(15) -0.0282(16)
C16 0.074(2) 0.0624(19) 0.0426(15) -0.0212(14) 0.0121(14) -0.0343(17)
C17 0.0576(18) 0.0409(14) 0.0438(15) -0.0121(12) 0.0043(12) -0.0217(13)
C18 0.0431(14) 0.0352(12) 0.0349(12) -0.0111(10) -0.0022(10) -0.0186(11)
C19 0.0457(15) 0.0438(14) 0.0397(13) -0.0082(11) -0.0046(11) -0.0210(12)
C20 0.0574(17) 0.0413(14) 0.0361(13) -0.0048(11) -0.0081(12) -0.0225(13)
C21 0.0637(18) 0.0461(15) 0.0355(13) -0.0125(11) 0.0039(12) -0.0312(14)
C22 0.0496(16) 0.0540(16) 0.0429(14) -0.0169(12) 0.0071(12) -0.0273(14)
C23 0.0417(14) 0.0447(14) 0.0408(13) -0.0118(11) 0.0005(11) -0.0188(12)
C24 0.0369(13) 0.0422(14) 0.0427(13) -0.0165(11) 0.0000(10) -0.0160(11)
C25 0.0604(19) 0.0487(16) 0.0465(15) -0.0107(13) -0.0066(13) -0.0274(15)
C26 0.069(2) 0.0525(17) 0.0613(19) -0.0125(15) -0.0053(16) -0.0353(17)
C27 0.066(2) 0.063(2) 0.071(2) -0.0298(17) -0.0027(17) -0.0358(18)
C28 0.068(2) 0.071(2) 0.0507(17) -0.0209(16) -0.0054(15) -0.0384(18)
C29 0.0496(16) 0.0511(16) 0.0457(15) -0.0163(13) -0.0019(12) -0.0247(13)
C30 0.0426(14) 0.0353(12) 0.0385(13) -0.0109(10) 0.0003(10) -0.0160(11)
C31 0.0415(14) 0.0386(13) 0.0487(15) -0.0118(11) -0.0019(11) -0.0153(11)
C32 0.0422(15) 0.0398(14) 0.0649(19) -0.0155(13) 0.0068(13) -0.0146(12)
C33 0.0609(19) 0.0449(16) 0.0550(17) -0.0210(14) 0.0147(15) -0.0183(15)
C34 0.063(2) 0.0541(17) 0.0478(16) -0.0249(14) 0.0002(14) -0.0186(15)
C35 0.0458(15) 0.0457(15) 0.0459(15) -0.0185(12) -0.0011(12) -0.0162(13)
C36 0.0430(14) 0.0412(13) 0.0367(13) -0.0076(10) -0.0049(10) -0.0209(12)
C37 0.0491(16) 0.0470(15) 0.0358(13) -0.0083(11) -0.0032(11) -0.0240(13)
C38 0.0585(18) 0.0533(17) 0.0377(14) -0.0072(12) -0.0042(12) -0.0303(15)
C39 0.069(2) 0.0516(17) 0.0470(16) -0.0011(13) -0.0067(15) -0.0324(16)
C40 0.071(2) 0.0415(16) 0.063(2) -0.0061(14) 0.0013(17) -0.0214(16)
C41 0.0601(19) 0.0436(15) 0.0496(16) -0.0107(13) 0.0034(14) -0.0204(14)
C42 0.0387(13) 0.0350(12) 0.0361(12) -0.0082(10) 0.0007(10) -0.0125(11)
C43 0.0465(15) 0.0411(14) 0.0409(14) -0.0109(11) -0.0024(11) -0.0165(12)
C44 0.0553(18) 0.0531(17) 0.0373(14) -0.0119(12) -0.0003(12) -0.0218(14)
C45 0.0558(18) 0.0523(17) 0.0388(14) -0.0046(12) 0.0012(12) -0.0233(14)
C46 0.0598(18) 0.0425(15) 0.0455(15) -0.0060(12) 0.0020(13) -0.0252(14)
C47 0.0473(15) 0.0394(14) 0.0398(13) -0.0104(11) 0.0022(11) -0.0167(12)
C48 0.0518(16) 0.0382(13) 0.0337(12) -0.0084(10) 0.0012(11) -0.0230(12)
C49 0.0637(19) 0.0418(14) 0.0410(14) -0.0127(12) 0.0048(13) -0.0262(14)
C50 0.084(2) 0.0493(17) 0.0446(16) -0.0194(13) 0.0076(15) -0.0355(17)
C51 0.090(3) 0.062(2) 0.0500(17) -0.0121(15) -0.0091(17) -0.046(2)
C52 0.068(2) 0.059(2) 0.069(2) -0.0109(17) -0.0151(17) -0.0322(18)
C53 0.0575(18) 0.0459(16) 0.0560(17) -0.0145(13) -0.0054(14) -0.0231(14)
C54 0.0494(15) 0.0369(13) 0.0456(14) -0.0165(11) 0.0055(12) -0.0207(12)
C55 0.0503(17) 0.0483(16) 0.0624(19) -0.0121(14) 0.0046(14) -0.0228(14)
C56 0.0469(18) 0.060(2) 0.091(3) -0.020(2) 0.0016(18) -0.0211(16)
C57 0.053(2) 0.068(2) 0.097(3) -0.035(2) 0.021(2) -0.0303(18)
C58 0.075(3) 0.071(2) 0.076(2) -0.024(2) 0.030(2) -0.038(2)
C59 0.060(2) 0.0544(18) 0.0527(18) -0.0116(14) 0.0157(15) -0.0241(16)
Cl3 0.1858(18) 0.1594(15) 0.1103(11) -0.0534(11) 0.0496(11) -0.1203(15)
Cl4 0.274(3) 0.1115(11) 0.1111(11) -0.0568(9) 0.0696(14) -0.1197(15)
C61 0.236(9) 0.132(5) 0.100(4) -0.064(4) 0.075(5) -0.128(6)
Cl1 0.0744(7) 0.0812(7) 0.1617(13) -0.0599(8) 0.0072(8) -0.0171(6)
Cl2 0.1259(12) 0.1655(16) 0.1833(17) -0.1151(15) 0.0620(12) -0.0906(12)
C60 0.062(2) 0.062(2) 0.149(5) -0.022(3) 0.008(3) -0.030(2)

loop_
_atom_type_symbol
_atom_type_description
_atom_type_scat_dispersion_real
_atom_type_scat_dispersion_imag
_atom_type_scat_source
C C 0.0148 0.0070 'International Tables Vol C Tables 4.2.6.8 and 6.1.1.4'
H H 0.0000 0.0000 'International Tables Vol C Tables 4.2.6.8 and 6.1.1.4'
Cl Cl 0.3281 0.5435 'International Tables Vol C Tables 4.2.6.8 and 6.1.1.4'
Cu Cu -2.9183 3.6937 'International Tables Vol C Tables 4.2.6.8 and 6.1.1.4'
I I 0.0968 5.4979 'International Tables Vol C Tables 4.2.6.8 and 6.1.1.4'
N N 0.0253 0.0136 'International Tables Vol C Tables 4.2.6.8 and 6.1.1.4'
P P 0.2596 0.3354 'International Tables Vol C Tables 4.2.6.8 and 6.1.1.4'

loop_
_exptl_crystal_face_index_h
_exptl_crystal_face_index_k
_exptl_crystal_face_index_l
_exptl_crystal_face_perp_dist
30 19 20 0.1085
-13 30 7 0.0976
-15 -12 -11 0.1178
2 -6 -1 0.0997
1 -1 30 0.0561
-1 0 -15 0.0535

loop_
_geom_angle_atom_site_label_1
_geom_angle_atom_site_label_2
_geom_angle_atom_site_label_3
_geom_angle
Cu2 I1 Cu1 59.759(12)
Cu2 I2 Cu1 60.410(12)
I2 Cu1 I1 110.049(14)
I2 Cu1 Cu2 59.285(12)
Cu2 Cu1 I1 59.680(12)
P1 Cu1 I1 104.22(2)
P1 Cu1 I2 104.68(2)
P1 Cu1 Cu2 88.16(2)
P2 Cu1 I1 104.98(2)
P2 Cu1 I2 105.45(2)
P2 Cu1 Cu2 144.89(2)
P2 Cu1 P1 126.94(3)
I1 Cu2 Cu1 60.561(12)
I2 Cu2 I1 111.643(15)
I2 Cu2 Cu1 60.305(12)
P3 Cu2 I1 110.46(2)
P3 Cu2 I2 106.73(2)
P3 Cu2 Cu1 153.05(3)
N1 Cu2 I1 102.67(7)
N1 Cu2 I2 111.34(6)
N1 Cu2 Cu1 92.85(6)
N1 Cu2 P3 114.10(7)
C1 P1 Cu1 114.30(8)
C12 P1 Cu1 117.62(9)
C12 P1 C1 99.57(12)
C18 P1 Cu1 114.50(8)
C18 P1 C1 106.12(12)
C18 P1 C12 102.92(12)
C24 P2 Cu1 113.06(9)
C30 P2 Cu1 114.74(9)
C30 P2 C24 103.70(12)
C30 P2 C36 104.44(13)
C36 P2 Cu1 115.19(9)
C36 P2 C24 104.44(12)
C42 P3 Cu2 117.12(9)
C48 P3 Cu2 116.26(9)
C48 P3 C42 102.26(12)
C54 P3 Cu2 111.52(9)
C54 P3 C42 104.76(13)
C54 P3 C48 103.34(13)
C1 N1 Cu2 127.41(18)
C1 N1 C5 116.7(2)
C5 N1 Cu2 115.32(18)
N1 C1 P1 116.52(19)
N1 C1 C2 122.5(2)
C2 C1 P1 120.9(2)
C1 C2 C3 120.7(2)
C2 C3 C6 122.8(3)
C4 C3 C2 116.1(3)
C4 C3 C6 121.0(3)
C5 C4 C3 120.7(3)
N1 C5 C4 123.4(3)
C3 C6 C7 112.5(3)
C6 C7 C8 113.5(3)
C6 C7 C11 111.0(3)
C8 C7 C11 103.5(3)
C9 C8 C7 105.9(3)
C10 C9 C8 109.5(5)
C9 C10 C11 113.3(4)
C10 C11 C7 106.7(4)
C13 C12 P1 122.9(2)
C13 C12 C17 118.9(3)
C17 C12 P1 118.2(2)
C12 C13 C14 120.4(3)
C15 C14 C13 120.5(3)
C14 C15 C16 119.2(3)
C15 C16 C17 121.1(3)
C16 C17 C12 120.0(3)
C19 C18 P1 115.6(2)
C23 C18 P1 125.7(2)
C23 C18 C19 118.8(2)
C20 C19 C18 120.6(3)
C21 C20 C19 120.4(3)
C20 C21 C22 119.4(3)
C21 C22 C23 120.7(3)
C18 C23 C22 120.1(3)
C25 C24 P2 117.4(2)
C29 C24 P2 123.4(2)
C29 C24 C25 119.0(3)
C26 C25 C24 120.3(3)
C25 C26 C27 120.2(3)
C28 C27 C26 119.8(3)
C27 C28 C29 120.4(3)
C24 C29 C28 120.2(3)
C31 C30 P2 122.8(2)
C31 C30 C35 118.9(3)
C35 C30 P2 118.3(2)
C32 C31 C30 120.1(3)
C33 C32 C31 120.1(3)
C32 C33 C34 120.2(3)
C35 C34 C33 120.1(3)
C34 C35 C30 120.6(3)
C37 C36 P2 116.8(2)
C41 C36 P2 123.8(2)
C41 C36 C37 119.2(3)
C38 C37 C36 120.3(3)
C39 C38 C37 120.1(3)
C38 C39 C40 119.9(3)
C39 C40 C41 120.5(3)
C36 C41 C40 119.9(3)
C43 C42 P3 117.8(2)
C47 C42 P3 123.3(2)
C47 C42 C43 118.9(2)
C44 C43 C42 120.4(3)
C45 C44 C43 119.8(3)
C44 C45 C46 120.3(3)
C45 C46 C47 120.2(3)
C46 C47 C42 120.5(3)
C49 C48 P3 122.8(2)
C49 C48 C53 119.6(3)
C53 C48 P3 117.5(2)
C48 C49 C50 119.8(3)
C51 C50 C49 120.2(3)
C50 C51 C52 120.6(3)
C51 C52 C53 120.3(4)
C48 C53 C52 119.6(3)
C55 C54 P3 124.2(2)
C55 C54 C59 118.4(3)
C59 C54 P3 117.3(2)
C54 C55 C56 120.9(3)
C57 C56 C55 119.9(4)
C58 C57 C56 119.9(3)
C57 C58 C59 120.5(4)
C58 C59 C54 120.5(3)
Cl3 C61 Cl4 112.4(4)
Cl2 C60 Cl1 113.0(3)

loop_
_geom_bond_atom_site_label_1
_geom_bond_atom_site_label_2
_geom_bond_distance
I1 Cu1 2.7071(4)
I1 Cu2 2.6833(5)
I2 Cu1 2.6827(4)
I2 Cu2 2.6550(4)
Cu1 Cu2 2.6854(5)
Cu1 P1 2.2511(7)
Cu1 P2 2.2493(8)
Cu2 P3 2.2373(7)
Cu2 N1 2.094(2)
P1 C1 1.843(3)
P1 C12 1.838(3)
P1 C18 1.827(3)
P2 C24 1.831(3)
P2 C30 1.820(3)
P2 C36 1.828(3)
P3 C42 1.831(3)
P3 C48 1.825(3)
P3 C54 1.824(3)
N1 C1 1.350(3)
N1 C5 1.352(4)
C1 C2 1.391(4)
C2 C3 1.395(4)
C3 C4 1.385(4)
C3 C6 1.496(4)
C4 C5 1.376(4)
C6 C7 1.524(5)
C7 C8 1.540(6)
C7 C11 1.551(5)
C8 C9 1.502(6)
C9 C10 1.359(8)
C10 C11 1.423(7)
C12 C13 1.387(4)
C12 C17 1.391(4)
C13 C14 1.392(4)
C14 C15 1.374(5)
C15 C16 1.378(5)
C16 C17 1.386(4)
C18 C19 1.399(4)
C18 C23 1.389(4)
C19 C20 1.385(4)
C20 C21 1.380(4)
C21 C22 1.386(4)
C22 C23 1.390(4)
C24 C25 1.393(4)
C24 C29 1.391(4)
C25 C26 1.385(4)
C26 C27 1.386(5)
C27 C28 1.374(5)
C28 C29 1.392(4)
C30 C31 1.396(4)
C30 C35 1.398(4)
C31 C32 1.392(4)
C32 C33 1.381(5)
C33 C34 1.384(5)
C34 C35 1.379(4)
C36 C37 1.399(4)
C36 C41 1.385(4)
C37 C38 1.387(4)
C38 C39 1.378(5)
C39 C40 1.380(5)
C40 C41 1.393(4)
C42 C43 1.401(4)
C42 C47 1.392(4)
C43 C44 1.395(4)
C44 C45 1.383(4)
C45 C46 1.383(5)
C46 C47 1.390(4)
C48 C49 1.388(4)
C48 C53 1.393(4)
C49 C50 1.395(4)
C50 C51 1.369(6)
C51 C52 1.371(6)
C52 C53 1.394(5)
C54 C55 1.385(4)
C54 C59 1.393(4)
C55 C56 1.390(5)
C56 C57 1.379(6)
C57 C58 1.370(6)
C58 C59 1.387(5)
Cl3 C61 1.720(7)
Cl4 C61 1.722(6)
Cl1 C60 1.754(6)
Cl2 C60 1.719(6)
